data_1530853
loop_
_publ_author_name
'Svensson, C.'
'Stahl, K.'

_publ_section_title
;
 The Crystal Structure of Na I O3 at 293K
;
_journal_name_full 'Journal of Solid State Chemistry'
_journal_page_first 112
_journal_page_last 116
_journal_volume 77
_journal_year 1988
_chemical_formula_sum 'I Na O3'
_chemical_name_systematic 'Na I O3'
_space_group_IT_number 62
_symmetry_space_group_name_Hall '-P 2c 2ab'
_symmetry_space_group_name_H-M 'P b n m'
_cell_angle_alpha 90
_cell_angle_beta 90
_cell_angle_gamma 90
_cell_formula_units_Z 4
_cell_length_a 5.75
_cell_length_b 6.3953
_cell_length_c 8.128
_cell_volume 298.891
_citation_journal_id_ASTM JSSCBI
_cod_data_source_file Svensson_JSSCBI_1988_1667.cif
_cod_data_source_block I1Na1O3
_cod_original_cell_volume 298.8907
_cod_original_sg_symbol_Hall '-P 2ac 2n (z,x,y)'
_cod_original_formula_sum 'I1 Na1 O3'
_cod_database_code 1530853

loop_
_symmetry_equiv_pos_as_xyz
x,y,z
x+1/2,-y+1/2,-z
-x+1/2,y+1/2,-z+1/2
-x,-y,z+1/2
-x,-y,-z
-x-1/2,y-1/2,z
x-1/2,-y-1/2,z-1/2
x,y,-z-1/2

loop_
_atom_site_label
_atom_site_type_symbol
_atom_site_fract_x
_atom_site_fract_y
_atom_site_fract_z
_atom_site_occupancy
_atom_site_U_iso_or_equiv
O1 O-2 -0.28739 0.0985 0.25 1 0.0
I1 I+5 0.01137 0.0136 0.25 1 0.0
Na1 Na+1 0.5 0 0 1 0.0
O2 O-2 0.13664 0.16501 0.08384 1 0.0
